data_2021579
loop_
_publ_author_name
'Xu, Bin'
'Luo, Fuming'
'Tang, Guodong'
'Zhang, Jinfang'

_publ_section_title
;
 A 4'-(4-carboxyphenyl)-3,2':6',3''-terpyridine-based luminescent
 cadmium(II) coordination polymer for the detection of
 2,4,6-trinitrophenol
;
_journal_coeditor_code CU3138
_journal_issue 5
_journal_name_full 'Acta Crystallographica Section C'
_journal_page_first
;
;
_journal_paper_doi 10.1107/S2053229619004248
_journal_volume 75
_journal_year 2019
_chemical_formula_iupac '[Cd (C22 H14 N3 O2)2]'
_chemical_formula_moiety 'C44 H28 N6 O4 Cd'
_chemical_formula_sum 'C44 H28 Cd N6 O4'
_chemical_formula_weight 817.12
_chemical_name_common '[Cd(cptpy)~2~]~n~'
_chemical_name_systematic
;
Poly[bis[\m~3~-4-(3,2':6',3''-terpyridin-4'-yl)benzoato]cadmium(II)]
;
_space_group_crystal_system triclinic
_space_group_IT_number 2
_space_group_name_Hall '-P 1'
_space_group_name_H-M_alt 'P -1'
_symmetry_space_group_name_Hall '-P 1'
_symmetry_space_group_name_H-M 'P -1'
_atom_sites_solution_hydrogens geom
_audit_creation_method SHELXL-2016/6
_cell_angle_alpha 91.192(2)
_cell_angle_beta 96.049(2)
_cell_angle_gamma 92.858(2)
_cell_formula_units_Z 1
_cell_length_a 5.0100(2)
_cell_length_b 9.5930(4)
_cell_length_c 17.3488(8)
_cell_measurement_reflns_used 8991
_cell_measurement_temperature 150(2)
_cell_measurement_theta_max 26.3891
_cell_measurement_theta_min 3.1372
_cell_volume 827.84(6)
_computing_cell_refinement
;
APEX2 (Bruker, 2012)
;
_computing_data_collection
;
APEX2 (Bruker, 2012)
;
_computing_data_reduction
;
APEX2 (Bruker, 2012)
;
_computing_molecular_graphics
;
SHELXL2016 (Sheldrick, 2015)
;
_computing_publication_material
;
publCIF (Westrip, 2010)
;
_computing_structure_refinement
;
SHELXL2016 (Sheldrick, 2015)
;
_computing_structure_solution
;
SHELXS97 (Sheldrick, 2008)
;
_diffrn_ambient_temperature 150(2)
_diffrn_measured_fraction_theta_full 0.997
_diffrn_measured_fraction_theta_max 0.997
_diffrn_measurement_device_type 'Bruker D8 VENTURE'
_diffrn_measurement_method '\w scans'
_diffrn_radiation_type MoK\a
_diffrn_radiation_wavelength 0.71073
_diffrn_reflns_av_R_equivalents 0.0199
_diffrn_reflns_av_unetI/netI 0.0394
_diffrn_reflns_limit_h_max 6
_diffrn_reflns_limit_h_min -6
_diffrn_reflns_limit_k_max 11
_diffrn_reflns_limit_k_min -11
_diffrn_reflns_limit_l_max 21
_diffrn_reflns_limit_l_min -21
_diffrn_reflns_number 5557
_diffrn_reflns_theta_full 25.242
_diffrn_reflns_theta_max 26.392
_diffrn_reflns_theta_min 3.137
_exptl_absorpt_coefficient_mu 0.719
_exptl_absorpt_correction_T_max 0.7454
_exptl_absorpt_correction_T_min 0.6598
_exptl_absorpt_correction_type multi-scan
_exptl_absorpt_process_details
;
(SADABS; Bruker, 2012)
;
_exptl_crystal_colour colorless
_exptl_crystal_density_diffrn 1.639
_exptl_crystal_density_method 'not measured'
_exptl_crystal_description PILL
_exptl_crystal_F_000 414
_exptl_crystal_size_max 0.200
_exptl_crystal_size_mid 0.150
_exptl_crystal_size_min 0.100
_refine_diff_density_max 0.556
_refine_diff_density_min -0.806
_refine_ls_extinction_method none
_refine_ls_goodness_of_fit_ref 1.115
_refine_ls_hydrogen_treatment constr
_refine_ls_matrix_type full
_refine_ls_number_parameters 335
_refine_ls_number_reflns 3379
_refine_ls_number_restraints 0
_refine_ls_restrained_S_all 1.115
_refine_ls_R_factor_all 0.0232
_refine_ls_R_factor_gt 0.0227
_refine_ls_shift/su_max 0.000
_refine_ls_shift/su_mean 0.000
_refine_ls_structure_factor_coef Fsqd
_refine_ls_weighting_details 'w=1/[\s^2^(Fo^2^)+(0.0244P)^2^+0.2706P] where P=(Fo^2^+2Fc^2^)/3'
_refine_ls_weighting_scheme calc
_refine_ls_wR_factor_gt 0.0592
_refine_ls_wR_factor_ref 0.0596
_reflns_number_gt 3329
_reflns_number_total 3379
_reflns_threshold_expression 'I > 2\s(I)'
_cod_data_source_file cu3138sup1.cif
_cod_data_source_block I
_cod_database_code 2021579
_shelx_space_group_comment
;
The symmetry employed for this shelxl refinement is uniquely defined
by the following loop, which should always be used as a source of
symmetry information in preference to the above space-group names.
They are only intended as comments.
;
_shelx_estimated_absorpt_t_min 0.870
_shelx_estimated_absorpt_t_max 0.932

loop_
_space_group_symop_operation_xyz
'x, y, z'
'-x, -y, -z'

loop_
_atom_site_type_symbol
_atom_site_label
_atom_site_fract_x
_atom_site_fract_y
_atom_site_fract_z
_atom_site_U_iso_or_equiv
_atom_site_adp_type
_atom_site_calc_flag
_atom_site_occupancy
_atom_site_disorder_assembly
_atom_site_disorder_group
Cd Cd1 0.500000 0.000000 1.000000 0.01297(7) Uani d 1 . .
C C1 1.0308(3) 0.21232(17) 0.96914(9) 0.0136(3) Uani d 1 . .
O O2 1.2054(2) 0.17352(14) 1.02003(7) 0.0209(3) Uani d 1 . .
N N2 2.3320(3) 0.98504(15) 0.86811(8) 0.0153(3) Uani d 1 . .
C C2 1.1168(3) 0.32288(17) 0.91458(10) 0.0132(3) Uani d 1 . .
N N3 1.6941(3) 0.79443(16) 0.66123(8) 0.0163(3) Uani d 1 . .
C C7 1.3176(4) 0.51630(19) 0.81297(10) 0.0174(3) Uani d 1 . .
C C8 1.4414(3) 0.61444(19) 0.76015(10) 0.0173(3) Uani d 1 . .
C C9 1.6566(3) 0.70589(19) 0.78812(10) 0.0170(3) Uani d 1 . .
H H9 1.718309 0.709015 0.840630 0.020 Uiso calc 1 . .
C C10 1.7787(3) 0.79231(18) 0.73735(10) 0.0148(3) Uani d 1 . .
C C11 1.4822(3) 0.70966(19) 0.63446(10) 0.0168(3) Uani d 1 . .
C C12 1.3528(3) 0.61729(19) 0.68101(10) 0.0192(4) Uani d 1 . .
H H12 1.209557 0.558388 0.659790 0.023 Uiso calc 1 . .
C C13 2.0141(3) 0.88879(17) 0.76415(10) 0.0129(3) Uani d 1 . .
C C14 2.1191(3) 0.90117(18) 0.84179(10) 0.0154(3) Uani d 1 . .
H H14 2.035985 0.847856 0.877505 0.018 Uiso calc 1 . .
C C15 2.1398(4) 0.9695(2) 0.71168(10) 0.0242(4) Uani d 1 . .
H H15 2.064183 0.977275 0.660752 0.029 Uiso d 1 C .
C C3A 0.9619(7) 0.3645(4) 0.8521(2) 0.0158(8) Uani d 0.499(3) A 1
H H3A 0.782249 0.333101 0.843929 0.019 Uiso calc 0.499(3) A 1
C C4A 1.0682(8) 0.4544(4) 0.7994(2) 0.0160(8) Uani d 0.499(3) A 1
H H4A 0.963827 0.472302 0.753466 0.019 Uiso calc 0.499(3) A 1
C C5A 1.3856(7) 0.3762(4) 0.93061(19) 0.0153(8) Uani d 0.499(3) A 1
H H5A 1.491225 0.349445 0.974614 0.018 Uiso calc 0.499(3) A 1
C C6A 1.4893(7) 0.4686(4) 0.8798(2) 0.0162(8) Uani d 0.499(3) A 1
H H6A 1.668591 0.500606 0.888215 0.019 Uiso calc 0.499(3) A 1
C C3B 1.0847(7) 0.2982(4) 0.8326(2) 0.0142(7) Uani d 0.501(3) A 2
H H3B 0.997962 0.215743 0.811842 0.017 Uiso calc 0.501(3) A 2
C C4B 1.1833(8) 0.3975(4) 0.78363(19) 0.0150(7) Uani d 0.501(3) A 2
H H4B 1.156407 0.381948 0.730220 0.018 Uiso calc 0.501(3) A 2
C C5B 1.2208(6) 0.4520(4) 0.94186(19) 0.0139(7) Uani d 0.501(3) A 2
H H5B 1.230328 0.472651 0.994723 0.017 Uiso calc 0.501(3) A 2
C C6B 1.3123(6) 0.5528(3) 0.89306(19) 0.0138(7) Uani d 0.501(3) A 2
H H6B 1.368693 0.641934 0.912107 0.017 Uiso calc 0.501(3) A 2
N N1A 1.1884(7) 0.6239(4) 0.42824(19) 0.0272(8) Uani d 0.500(3) B 1
C C18A 1.3875(3) 0.72172(19) 0.55086(10) 0.0176(3) Uani d 0.500(3) B 1
C C19A 1.2790(8) 0.6140(4) 0.5036(2) 0.0232(8) Uani d 0.500(3) B 1
H H19A 1.266320 0.526348 0.525207 0.028 Uiso calc 0.500(3) B 1
C C20A 1.4116(7) 0.8560(4) 0.5169(2) 0.0219(8) Uani d 0.500(3) B 1
H H20A 1.488323 0.933101 0.546027 0.026 Uiso calc 0.500(3) B 1
C C21A 1.3171(8) 0.8679(4) 0.4393(2) 0.0250(9) Uani d 0.500(3) B 1
H H21A 1.317850 0.954052 0.415694 0.030 Uiso calc 0.500(3) B 1
C C22A 1.2189(5) 0.7436(3) 0.39717(11) 0.0326(5) Uani d 0.500(3) B 1
H H22A 1.174002 0.749258 0.343968 0.039 Uiso calc 0.500(3) B 1
N N1B 1.4920(7) 0.7617(4) 0.42099(19) 0.0300(8) Uani d 0.500(3) B 2
C C18B 1.3875(3) 0.72172(19) 0.55086(10) 0.0176(3) Uani d 0.500(3) B 2
C C19B 1.5638(7) 0.7522(4) 0.4972(2) 0.0217(8) Uani d 0.500(3) B 2
H H19B 1.744861 0.767223 0.515047 0.026 Uiso calc 0.500(3) B 2
C C20B 1.1147(8) 0.6932(5) 0.5237(2) 0.0252(9) Uani d 0.500(3) B 2
H H20B 0.989380 0.669399 0.557744 0.030 Uiso calc 0.500(3) B 2
C C21B 1.0381(8) 0.7015(5) 0.4448(2) 0.0317(10) Uani d 0.500(3) B 2
H H21B 0.861629 0.677839 0.424875 0.038 Uiso calc 0.500(3) B 2
C C22B 1.2189(5) 0.7436(3) 0.39717(11) 0.0326(5) Uani d 0.500(3) B 2
H H22B 1.158523 0.761499 0.345963 0.039 Uiso calc 0.500(3) B 2
C C16A 2.3879(12) 1.0403(6) 0.7390(4) 0.0169(9) Uani d 0.538(6) C 1
H H16A 2.492199 1.082883 0.703969 0.020 Uiso calc 0.538(6) C 1
C C17A 2.4762(14) 1.0464(7) 0.8175(5) 0.0151(10) Uani d 0.538(6) C 1
H H17A 2.638292 1.094169 0.834805 0.018 Uiso calc 0.538(6) C 1
C C16B 2.3185(14) 1.0787(7) 0.7379(5) 0.0169(9) Uani d 0.462(6) C 2
H H16B 2.371949 1.147443 0.704885 0.020 Uiso calc 0.462(6) C 2
C C17B 2.4140(16) 1.0810(9) 0.8156(6) 0.0151(10) Uani d 0.462(6) C 2
H H17B 2.541193 1.151142 0.833782 0.018 Uiso calc 0.462(6) C 2
O O1A 0.8147(16) 0.1497(8) 0.9547(5) 0.0170(9) Uani d 0.483(9) D 1
O O1B 0.7699(15) 0.1864(7) 0.9647(4) 0.0170(9) Uani d 0.517(9) D 2

loop_
_atom_site_aniso_label
_atom_site_aniso_U_11
_atom_site_aniso_U_22
_atom_site_aniso_U_33
_atom_site_aniso_U_12
_atom_site_aniso_U_13
_atom_site_aniso_U_23
Cd1 0.01142(9) 0.01436(10) 0.01246(10) -0.00200(6) -0.00156(6) 0.00505(6)
C1 0.0174(8) 0.0099(8) 0.0126(7) -0.0019(6) -0.0004(6) -0.0001(6)
O2 0.0210(6) 0.0304(7) 0.0123(6) 0.0094(5) 0.0011(5) 0.0071(5)
N2 0.0163(7) 0.0148(7) 0.0143(7) -0.0039(5) 0.0013(5) -0.0019(6)
C2 0.0118(7) 0.0131(8) 0.0143(8) -0.0002(6) 0.0005(6) 0.0017(6)
N3 0.0159(7) 0.0192(7) 0.0127(7) -0.0037(6) -0.0017(5) 0.0044(6)
C7 0.0203(8) 0.0178(9) 0.0125(8) -0.0070(7) -0.0017(6) 0.0026(7)
C8 0.0184(8) 0.0189(9) 0.0133(8) -0.0057(7) -0.0019(6) 0.0024(7)
C9 0.0175(8) 0.0194(9) 0.0127(8) -0.0040(7) -0.0034(6) 0.0038(7)
C10 0.0135(7) 0.0163(8) 0.0134(8) -0.0012(6) -0.0036(6) 0.0023(6)
C11 0.0162(8) 0.0212(9) 0.0118(8) -0.0030(6) -0.0022(6) 0.0014(7)
C12 0.0176(8) 0.0243(9) 0.0136(8) -0.0088(7) -0.0034(6) 0.0021(7)
C13 0.0129(7) 0.0115(8) 0.0137(8) -0.0005(6) 0.0002(6) 0.0005(6)
C14 0.0142(7) 0.0161(8) 0.0148(8) -0.0036(6) -0.0016(6) 0.0037(6)
C15 0.0310(10) 0.0283(10) 0.0118(8) -0.0139(8) 0.0017(7) -0.0011(7)
C3A 0.0121(15) 0.0139(17) 0.0205(17) -0.0034(14) -0.0014(13) 0.0019(14)
C4A 0.0169(17) 0.0177(18) 0.0124(16) 0.0005(15) -0.0045(14) 0.0048(14)
C5A 0.0171(16) 0.0151(17) 0.0128(15) -0.0002(13) -0.0018(12) 0.0020(13)
C6A 0.0124(15) 0.0183(17) 0.0174(16) -0.0006(12) -0.0011(12) 0.0033(14)
C3B 0.0142(15) 0.0108(16) 0.0160(16) -0.0047(13) -0.0030(13) 0.0001(13)
C4B 0.0163(16) 0.0188(18) 0.0092(15) -0.0011(15) -0.0012(13) 0.0013(14)
C5B 0.0141(15) 0.0161(17) 0.0109(15) -0.0019(12) -0.0009(12) 0.0023(13)
C6B 0.0149(15) 0.0107(15) 0.0143(16) -0.0037(12) -0.0030(12) 0.0011(13)
N1A 0.0313(18) 0.033(2) 0.0146(15) -0.0125(15) -0.0065(13) 0.0009(14)
C18A 0.0181(8) 0.0221(9) 0.0116(8) -0.0024(7) -0.0022(6) 0.0030(7)
C19A 0.0249(18) 0.025(2) 0.0172(17) -0.0096(15) -0.0035(14) 0.0055(15)
C20A 0.0247(18) 0.0242(19) 0.0155(17) -0.0031(14) -0.0022(14) 0.0017(14)
C21A 0.031(2) 0.026(2) 0.0162(18) -0.0017(15) -0.0042(15) 0.0078(15)
C22A 0.0393(11) 0.0435(13) 0.0124(9) -0.0080(10) -0.0066(8) 0.0068(9)
N1B 0.0369(19) 0.038(2) 0.0136(15) -0.0095(15) 0.0014(14) 0.0066(14)
C18B 0.0181(8) 0.0221(9) 0.0116(8) -0.0024(7) -0.0022(6) 0.0030(7)
C19B 0.0225(17) 0.024(2) 0.0169(17) -0.0061(14) -0.0014(14) 0.0049(15)
C20B 0.0204(18) 0.040(2) 0.0145(17) -0.0027(16) -0.0013(14) 0.0012(16)
C21B 0.0249(19) 0.048(3) 0.0193(19) -0.0013(19) -0.0092(16) 0.0009(18)
C22B 0.0393(11) 0.0435(13) 0.0124(9) -0.0080(10) -0.0066(8) 0.0068(9)
C16A 0.020(3) 0.015(3) 0.0161(10) -0.0036(15) 0.0043(18) 0.0019(19)
C17A 0.011(3) 0.017(3) 0.0169(10) -0.0023(17) 0.001(2) -0.002(2)
C16B 0.020(3) 0.015(3) 0.0161(10) -0.0036(15) 0.0043(18) 0.0019(19)
C17B 0.011(3) 0.017(3) 0.0169(10) -0.0023(17) 0.001(2) -0.002(2)
O1A 0.013(2) 0.017(3) 0.0204(19) -0.0044(16) -0.0011(13) 0.0058(19)
O1B 0.013(2) 0.017(3) 0.0204(19) -0.0044(16) -0.0011(13) 0.0058(19)

loop_
_atom_type_symbol
_atom_type_description
_atom_type_scat_dispersion_real
_atom_type_scat_dispersion_imag
_atom_type_scat_source
C C 0.0033 0.0016 'International Tables Vol C Tables 4.2.6.8 and 6.1.1.4'
H H 0.0000 0.0000 'International Tables Vol C Tables 4.2.6.8 and 6.1.1.4'
Cd Cd -0.8075 1.2024 'International Tables Vol C Tables 4.2.6.8 and 6.1.1.4'
N N 0.0061 0.0033 'International Tables Vol C Tables 4.2.6.8 and 6.1.1.4'
O O 0.0106 0.0060 'International Tables Vol C Tables 4.2.6.8 and 6.1.1.4'

loop_
_geom_angle_atom_site_label_1
_geom_angle_atom_site_label_2
_geom_angle_atom_site_label_3
_geom_angle_site_symmetry_1
_geom_angle_site_symmetry_3
_geom_angle
O1A Cd1 O1A . 2_657 180.0
O1A Cd1 O1B . 2_657 168.40(16)
O1A Cd1 O1B 2_657 2_657 11.60(16)
O1B Cd1 O1B 2_657 . 180.0(4)
O1A Cd1 O2 . 1_455 94.29(16)
O1A Cd1 O2 2_657 1_455 85.71(17)
O1A Cd1 O2 . 2_757 85.71(16)
O1A Cd1 O2 2_657 2_757 94.29(17)
O2 Cd1 O2 1_455 2_757 180.0
O1A Cd1 N2 . 1_345 82.4(2)
O1A Cd1 N2 2_657 1_345 97.6(2)
O2 Cd1 N2 1_455 1_345 89.77(5)
O2 Cd1 N2 2_757 1_345 90.23(5)
O1A Cd1 N2 . 2_867 97.6(2)
O1A Cd1 N2 2_657 2_867 82.4(2)
O2 Cd1 N2 1_455 2_867 90.23(5)
O2 Cd1 N2 2_757 2_867 89.77(5)
N2 Cd1 N2 1_345 2_867 180.0
O1A C1 O2 . . 122.1(4)
O2 C1 O1B . . 127.5(4)
O1A C1 C2 . . 119.3(4)
O2 C1 C2 . . 117.40(15)
O1B C1 C2 . . 114.0(3)
C1 O2 Cd1 . 1_655 124.00(11)
C17A N2 C14 . . 118.9(4)
C14 N2 C17B . . 115.1(4)
C17A N2 Cd1 . 1_765 118.1(4)
C14 N2 Cd1 . 1_765 122.24(11)
C3A C2 C5A . . 120.5(2)
C5B C2 C3B . . 117.6(2)
C3A C2 C1 . . 124.4(2)
C5B C2 C1 . . 121.30(19)
C5A C2 C1 . . 114.96(19)
C3B C2 C1 . . 121.05(19)
C11 N3 C10 . . 117.76(14)
C4B C7 C6B . . 119.2(2)
C4A C7 C6A . . 116.8(2)
C4A C7 C8 . . 125.0(2)
C4B C7 C8 . . 119.8(2)
C6B C7 C8 . . 120.70(19)
C6A C7 C8 . . 117.67(19)
C9 C8 C12 . . 117.45(15)
C9 C8 C7 . . 120.49(15)
C12 C8 C7 . . 122.04(16)
C10 C9 C8 . . 119.85(16)
C10 C9 H9 . . 120.1
C8 C9 H9 . . 120.1
N3 C10 C9 . . 122.61(16)
N3 C10 C13 . . 115.61(15)
C9 C10 C13 . . 121.77(15)
N3 C11 C12 . . 123.25(16)
N3 C11 C18B . . 115.60(15)
C12 C11 C18B . . 121.14(16)
N3 C11 C18A . . 115.60(15)
C12 C11 C18A . . 121.14(16)
C11 C12 C8 . . 119.03(16)
C11 C12 H12 . . 120.5
C8 C12 H12 . . 120.5
C15 C13 C14 . . 117.22(16)
C15 C13 C10 . . 120.64(15)
C14 C13 C10 . . 122.14(15)
N2 C14 C13 . . 124.04(15)
N2 C14 H14 . . 118.0
C13 C14 H14 . . 118.0
C16B C15 C13 . . 120.1(4)
C13 C15 C16A . . 117.3(3)
C16B C15 H15 . . 114.2
C13 C15 H15 . . 121.4
C16A C15 H15 . . 121.3
C2 C3A C4A . . 120.6(3)
C2 C3A H3A . . 119.7
C4A C3A H3A . . 119.7
C7 C4A C3A . . 122.2(3)
C7 C4A H4A . . 118.9
C3A C4A H4A . . 118.9
C6A C5A C2 . . 119.0(3)
C6A C5A H5A . . 120.5
C2 C5A H5A . . 120.5
C5A C6A C7 . . 120.2(3)
C5A C6A H6A . . 119.9
C7 C6A H6A . . 119.9
C4B C3B C2 . . 120.1(3)
C4B C3B H3B . . 119.9
C2 C3B H3B . . 119.9
C7 C4B C3B . . 120.8(3)
C7 C4B H4B . . 119.6
C3B C4B H4B . . 119.6
C2 C5B C6B . . 122.2(3)
C2 C5B H5B . . 118.9
C6B C5B H5B . . 118.9
C5B C6B C7 . . 118.5(3)
C5B C6B H6B . . 120.7
C7 C6B H6B . . 120.7
C22A N1A C19A . . 117.4(3)
C19A C18A C20A . . 117.1(3)
C19A C18A C11 . . 124.8(2)
C20A C18A C11 . . 118.2(2)
N1A C19A C18A . . 125.4(3)
N1A C19A H19A . . 117.3
C18A C19A H19A . . 117.3
C21A C20A C18A . . 118.1(3)
C21A C20A H20A . . 120.9
C18A C20A H20A . . 120.9
C20A C21A C22A . . 117.7(3)
C20A C21A H21A . . 121.2
C22A C21A H21A . . 121.2
N1A C22A C21A . . 124.0(3)
N1A C22A H22A . . 118.0
C21A C22A H22A . . 118.0
C19B N1B C22B . . 116.0(3)
C19B C18B C20B . . 118.0(2)
C19B C18B C11 . . 121.4(2)
C20B C18B C11 . . 120.5(2)
N1B C19B C18B . . 124.3(3)
N1B C19B H19B . . 117.8
C18B C19B H19B . . 117.8
C21B C20B C18B . . 118.2(3)
C21B C20B H20B . . 120.9
C18B C20B H20B . . 120.9
C22B C21B C20B . . 120.0(3)
C22B C21B H21B . . 120.0
C20B C21B H21B . . 120.0
C21B C22B N1B . . 122.9(3)
C21B C22B H22B . . 118.6
N1B C22B H22B . . 118.6
C17A C16A C15 . . 120.5(5)
C17A C16A H16A . . 119.8
C15 C16A H16A . . 119.8
N2 C17A C16A . . 120.6(6)
N2 C17A H17A . . 119.7
C16A C17A H17A . . 119.7
C15 C16B C17B . . 116.8(7)
C15 C16B H16B . . 121.6
C17B C16B H16B . . 121.6
C16B C17B N2 . . 124.1(8)
C16B C17B H17B . . 118.0
N2 C17B H17B . . 118.0
C1 O1A Cd1 . . 145.8(6)
C1 O1B Cd1 . . 133.7(4)

loop_
_geom_bond_atom_site_label_1
_geom_bond_atom_site_label_2
_geom_bond_site_symmetry_2
_geom_bond_distance
Cd1 O1A . 2.292(9)
Cd1 O1A 2_657 2.292(9)
Cd1 O1B 2_657 2.320(8)
Cd1 O1B . 2.320(8)
Cd1 O2 1_455 2.3236(12)
Cd1 O2 2_757 2.3236(12)
Cd1 N2 1_345 2.3522(14)
Cd1 N2 2_867 2.3522(14)
C1 O1A . 1.211(9)
C1 O2 . 1.252(2)
C1 O1B . 1.312(8)
C1 C2 . 1.513(2)
N2 C17A . 1.324(8)
N2 C14 . 1.338(2)
N2 C17B . 1.386(10)
C2 C3A . 1.344(4)
C2 C5B . 1.374(4)
C2 C5A . 1.414(4)
C2 C3B . 1.427(4)
N3 C11 . 1.341(2)
N3 C10 . 1.345(2)
C7 C4A . 1.352(4)
C7 C4B . 1.356(4)
C7 C6B . 1.429(4)
C7 C6A . 1.465(4)
C7 C8 . 1.486(2)
C8 C9 . 1.395(2)
C8 C12 . 1.399(2)
C9 C10 . 1.389(2)
C9 H9 . 0.9300
C10 C13 . 1.490(2)
C11 C12 . 1.393(2)
C11 C18B . 1.486(2)
C11 C18A . 1.486(2)
C12 H12 . 0.9300
C13 C15 . 1.388(2)
C13 C14 . 1.394(2)
C14 H14 . 0.9300
C15 C16B . 1.381(8)
C15 C16A . 1.417(7)
C15 H15 . 0.9300
C3A C4A . 1.398(5)
C3A H3A . 0.9300
C4A H4A . 0.9300
C5A C6A . 1.384(5)
C5A H5A . 0.9300
C6A H6A . 0.9300
C3B C4B . 1.396(5)
C3B H3B . 0.9300
C4B H4B . 0.9300
C5B C6B . 1.390(4)
C5B H5B . 0.9300
C6B H6B . 0.9300
N1A C22A . 1.288(4)
N1A C19A . 1.345(5)
C18A C19A . 1.360(4)
C18A C20A . 1.433(4)
C19A H19A . 0.9300
C20A C21A . 1.388(5)
C20A H20A . 0.9300
C21A C22A . 1.424(5)
C21A H21A . 0.9300
C22A H22A . 0.9300
N1B C19B . 1.340(5)
N1B C22B . 1.388(4)
C18B C19B . 1.375(4)
C18B C20B . 1.410(4)
C19B H19B . 0.9300
C20B C21B . 1.387(5)
C20B H20B . 0.9300
C21B C22B . 1.342(5)
C21B H21B . 0.9300
C22B H22B . 0.9300
C16A C17A . 1.387(10)
C16A H16A . 0.9300
C17A H17A . 0.9300
C16B C17B . 1.381(13)
C16B H16B . 0.9300
C17B H17B . 0.9300

loop_
_geom_hbond_atom_site_label_D
_geom_hbond_atom_site_label_H
_geom_hbond_atom_site_label_A
_geom_hbond_site_symmetry_A
_geom_hbond_distance_DH
_geom_hbond_distance_HA
_geom_hbond_distance_DA
_geom_hbond_angle_DHA
C21B H21B N1B 1_455 0.93 2.05 2.814(6) 138.3
C14 H14 O2 2_867 0.93 2.26 3.111(2) 151.8

_cod_database_fobs_code 2021579
